data_1555190
loop_
_publ_author_name
'Chen, Ying-Han'
'Lv, Xue-Jiao'
'You, Zhi-Hao'
'Liu, Yan-Kai'

_publ_section_title
;
 Asymmetric organocatalyzed reaction sequence of 2-hydroxy cinnamaldehydes
 and acyclic N-sulfonyl ketimines to construct diverse chiral bridged
 polycyclic aminals
;
_journal_issue 22
_journal_name_full 'Organic Chemistry Frontiers'
_journal_page_first 3725
_journal_paper_doi 10.1039/C9QO01116A
_journal_volume 6
_journal_year 2019
_chemical_absolute_configuration ad
_chemical_formula_moiety 'C25 H25 N O4 S'
_chemical_formula_sum 'C25 H25 N O4 S'
_chemical_formula_weight 435.52
_space_group_crystal_system monoclinic
_space_group_IT_number 5
_space_group_name_Hall 'C 2y'
_space_group_name_H-M_alt 'C 1 2 1'
_atom_sites_solution_hydrogens mixed
_atom_sites_solution_primary dual
_audit_creation_date 2018-12-07
_audit_creation_method
;
Olex2 1.2
(compiled 2018.05.29 svn.r3508 for OlexSys, GUI svn.r5506)
;
_audit_update_record
;
2019-04-22 deposited with the CCDC.	2019-10-02 downloaded from the CCDC.
;
_cell_angle_alpha 90
_cell_angle_beta 98.974(3)
_cell_angle_gamma 90
_cell_formula_units_Z 4
_cell_length_a 26.476(4)
_cell_length_b 9.6581(15)
_cell_length_c 9.1391(14)
_cell_measurement_reflns_used 2524
_cell_measurement_temperature 296.15
_cell_measurement_theta_max 23.645
_cell_measurement_theta_min 2.935
_cell_volume 2308.3(6)
_computing_cell_refinement 'SAINT v8.34A (Bruker, 2013)'
_computing_data_reduction 'SAINT v8.34A (Bruker, 2013)'
_computing_molecular_graphics 'Olex2 (Dolomanov et al., 2009)'
_computing_publication_material 'Olex2 (Dolomanov et al., 2009)'
_computing_structure_refinement 'ShelXL (Sheldrick, 2015)'
_computing_structure_solution 'ShelXT (Sheldrick, 2015)'
_diffrn_ambient_temperature 296.15
_diffrn_measured_fraction_theta_full 0.995
_diffrn_measured_fraction_theta_max 0.980
_diffrn_measurement_device_type 'Bruker D8 Venture'
_diffrn_radiation_type MoK\a
_diffrn_radiation_wavelength 0.71073
_diffrn_reflns_av_R_equivalents 0.0187
_diffrn_reflns_av_unetI/netI 0.0407
_diffrn_reflns_Laue_measured_fraction_full 0.995
_diffrn_reflns_Laue_measured_fraction_max 0.980
_diffrn_reflns_limit_h_max 28
_diffrn_reflns_limit_h_min -34
_diffrn_reflns_limit_k_max 12
_diffrn_reflns_limit_k_min -12
_diffrn_reflns_limit_l_max 11
_diffrn_reflns_limit_l_min -11
_diffrn_reflns_number 6883
_diffrn_reflns_point_group_measured_fraction_full 0.897
_diffrn_reflns_point_group_measured_fraction_max 0.848
_diffrn_reflns_theta_full 25.242
_diffrn_reflns_theta_max 27.491
_diffrn_reflns_theta_min 2.534
_exptl_absorpt_coefficient_mu 0.171
_exptl_absorpt_correction_T_max 0.7456
_exptl_absorpt_correction_T_min 0.6340
_exptl_absorpt_correction_type multi-scan
_exptl_absorpt_process_details
'SADABS-2014/3 (Bruker,2014/3) was used for absorption correction. wR2(int) was 0.0896 before and 0.0371 after correction. The Ratio of minimum to maximum transmission is 0.8503. The \l/2 correction factor is 0.00150.'
_exptl_crystal_colour colourless
_exptl_crystal_colour_primary colourless
_exptl_crystal_density_diffrn 1.253
_exptl_crystal_description block
_exptl_crystal_F_000 920
_refine_diff_density_max 0.162
_refine_diff_density_min -0.224
_refine_diff_density_rms 0.034
_refine_ls_abs_structure_details
;
 Flack x determined using 1159 quotients [(I+)-(I-)]/[(I+)+(I-)]
 (Parsons, Flack and Wagner, Acta Cryst. B69 (2013) 249-259).
;
_refine_ls_abs_structure_Flack 0.04(4)
_refine_ls_extinction_method none
_refine_ls_goodness_of_fit_ref 1.017
_refine_ls_hydrogen_treatment mixed
_refine_ls_matrix_type full
_refine_ls_number_parameters 285
_refine_ls_number_reflns 4503
_refine_ls_number_restraints 1
_refine_ls_restrained_S_all 1.017
_refine_ls_R_factor_all 0.0634
_refine_ls_R_factor_gt 0.0416
_refine_ls_shift/su_max 0.003
_refine_ls_shift/su_mean 0.000
_refine_ls_structure_factor_coef Fsqd
_refine_ls_weighting_details 'w=1/[\s^2^(Fo^2^)+(0.0386P)^2^+0.7359P] where P=(Fo^2^+2Fc^2^)/3'
_refine_ls_weighting_scheme calc
_refine_ls_wR_factor_gt 0.0848
_refine_ls_wR_factor_ref 0.0950
_reflns_Friedel_coverage 0.633
_reflns_Friedel_fraction_full 0.784
_reflns_Friedel_fraction_max 0.699
_reflns_number_gt 3509
_reflns_number_total 4503
_reflns_threshold_expression 'I > 2\s(I)'
_cod_data_source_file c9qo01116a2.cif
_cod_data_source_block 181206cyh_0m
_cod_database_code 1555190
_shelx_shelxl_version_number 2018/3
_shelx_space_group_comment
;
The symmetry employed for this shelxl refinement is uniquely defined
by the following loop, which should always be used as a source of
symmetry information in preference to the above space-group names.
They are only intended as comments.
;
_olex2_refinement_description
;
1. Fixed Uiso
 At 1.2 times of:
  All C(H) groups, All C(H,H) groups
 At 1.5 times of:
  All C(H,H,H) groups, All N(H) groups
2.a Ternary CH refined with riding coordinates:
 C1(H1A), C4(H4)
2.b Secondary CH2 refined with riding coordinates:
 C5(H5A,H5B), C14(H14A,H14B)
2.c Aromatic/amide H refined with riding coordinates:
 C8(H8), C9(H9), C11(H11), C12(H12), C15(H15), C16(H16), C17(H17), C18(H18),
 C20(H20), C21(H21), C23(H23), C24(H24)
2.d Idealised Me refined as rotating group:
 C13(H13A,H13B,H13C), C25(H25A,H25B,H25C)
;
_olex2_submission_special_instructions 'No special instructions were received'

loop_
_space_group_symop_operation_xyz
'x, y, z'
'-x, y, -z'
'x+1/2, y+1/2, z'
'-x+1/2, y+1/2, -z'

loop_
_atom_site_label
_atom_site_type_symbol
_atom_site_fract_x
_atom_site_fract_y
_atom_site_fract_z
_atom_site_U_iso_or_equiv
_atom_site_adp_type
_atom_site_occupancy
_atom_site_site_symmetry_order
_atom_site_calc_flag
_atom_site_refinement_flags_posn
S1 S 0.21906(3) 0.16538(8) 0.48223(9) 0.0439(2) Uani 1 1 d .
O1 O 0.19445(9) 0.0566(3) 0.5499(3) 0.0583(7) Uani 1 1 d .
O2 O 0.22467(10) 0.2988(2) 0.5515(3) 0.0566(7) Uani 1 1 d .
O3 O 0.29672(8) 0.1642(4) 0.2463(2) 0.0654(7) Uani 1 1 d .
O4 O 0.46144(10) 0.2832(3) 0.6442(3) 0.0612(7) Uani 1 1 d .
N1 N 0.27660(11) 0.1071(3) 0.4766(3) 0.0446(7) Uani 1 1 d .
H1 H 0.2754(15) 0.022(4) 0.454(4) 0.067 Uiso 1 1 d R
C1 C 0.31197(11) 0.1848(4) 0.4030(3) 0.0426(7) Uani 1 1 d .
H1A H 0.309651 0.283389 0.426529 0.051 Uiso 1 1 calc R
C2 C 0.33153(13) 0.1902(4) 0.1533(3) 0.0479(8) Uani 1 1 d .
C3 C 0.38332(12) 0.2074(3) 0.2039(3) 0.0434(8) Uani 1 1 d .
C4 C 0.40330(12) 0.2118(3) 0.3680(3) 0.0437(8) Uani 1 1 d .
H4 H 0.436104 0.162843 0.385456 0.052 Uiso 1 1 calc R
C5 C 0.41259(12) 0.3621(3) 0.4186(3) 0.0437(8) Uani 1 1 d .
H5A H 0.429931 0.409425 0.347099 0.052 Uiso 1 1 calc R
H5B H 0.379665 0.406615 0.416936 0.052 Uiso 1 1 calc R
C6 C 0.44346(11) 0.3824(4) 0.5705(3) 0.0443(8) Uani 1 1 d .
C7 C 0.45311(12) 0.5261(4) 0.6243(4) 0.0459(8) Uani 1 1 d .
C8 C 0.43302(13) 0.6410(4) 0.5447(4) 0.0589(10) Uani 1 1 d .
H8 H 0.411092 0.628097 0.455855 0.071 Uiso 1 1 calc R
C9 C 0.44471(17) 0.7736(4) 0.5939(5) 0.0743(13) Uani 1 1 d .
H9 H 0.430734 0.848231 0.537191 0.089 Uiso 1 1 calc R
C10 C 0.47635(19) 0.7979(5) 0.7239(5) 0.0759(13) Uani 1 1 d .
C11 C 0.49691(16) 0.6850(6) 0.8048(4) 0.0752(12) Uani 1 1 d .
H11 H 0.518920 0.699451 0.893244 0.090 Uiso 1 1 calc R
C12 C 0.48548(15) 0.5499(5) 0.7572(4) 0.0617(10) Uani 1 1 d .
H12 H 0.499488 0.475600 0.814294 0.074 Uiso 1 1 calc R
C13 C 0.4896(3) 0.9438(6) 0.7780(7) 0.128(2) Uani 1 1 d .
H13A H 0.488646 1.004621 0.694448 0.191 Uiso 1 1 calc GR
H13B H 0.523328 0.944700 0.834882 0.191 Uiso 1 1 calc GR
H13C H 0.465348 0.974536 0.838738 0.191 Uiso 1 1 calc GR
C14 C 0.36582(12) 0.1351(3) 0.4512(3) 0.0458(8) Uani 1 1 d .
H14A H 0.367650 0.036489 0.432395 0.055 Uiso 1 1 calc R
H14B H 0.375407 0.149978 0.556856 0.055 Uiso 1 1 calc R
C15 C 0.41533(15) 0.2250(4) 0.0972(4) 0.0571(9) Uani 1 1 d .
H15 H 0.450255 0.236880 0.127480 0.068 Uiso 1 1 calc R
C16 C 0.39612(19) 0.2252(4) -0.0517(4) 0.0669(11) Uani 1 1 d .
H16 H 0.418131 0.235376 -0.120940 0.080 Uiso 1 1 calc R
C17 C 0.34464(18) 0.2103(4) -0.0981(4) 0.0682(11) Uani 1 1 d .
H17 H 0.331680 0.212656 -0.198730 0.082 Uiso 1 1 calc R
C18 C 0.31215(16) 0.1918(4) 0.0038(4) 0.0615(10) Uani 1 1 d .
H18 H 0.277263 0.180408 -0.027719 0.074 Uiso 1 1 calc R
C19 C 0.18929(11) 0.1877(3) 0.2988(3) 0.0436(8) Uani 1 1 d .
C20 C 0.17387(18) 0.0748(4) 0.2141(5) 0.0722(13) Uani 1 1 d .
H20 H 0.175064 -0.012819 0.256817 0.087 Uiso 1 1 calc R
C21 C 0.1564(2) 0.0910(5) 0.0642(5) 0.0838(15) Uani 1 1 d .
H21 H 0.146777 0.012995 0.006881 0.101 Uiso 1 1 calc R
C22 C 0.15294(15) 0.2173(5) -0.0014(4) 0.0673(11) Uani 1 1 d .
C23 C 0.1665(2) 0.3302(5) 0.0873(5) 0.0915(16) Uani 1 1 d .
H23 H 0.163145 0.418417 0.046028 0.110 Uiso 1 1 calc R
C24 C 0.18484(19) 0.3159(4) 0.2356(5) 0.0764(14) Uani 1 1 d .
H24 H 0.194262 0.393861 0.293097 0.092 Uiso 1 1 calc R
C25 C 0.1368(2) 0.2353(7) -0.1671(5) 0.1047(18) Uani 1 1 d .
H25A H 0.158135 0.179094 -0.219079 0.157 Uiso 1 1 calc GR
H25B H 0.140333 0.330713 -0.193128 0.157 Uiso 1 1 calc GR
H25C H 0.101804 0.207348 -0.194046 0.157 Uiso 1 1 calc GR

loop_
_atom_site_aniso_label
_atom_site_aniso_U_11
_atom_site_aniso_U_22
_atom_site_aniso_U_33
_atom_site_aniso_U_23
_atom_site_aniso_U_13
_atom_site_aniso_U_12
S1 0.0498(4) 0.0350(4) 0.0503(4) 0.0007(4) 0.0188(3) -0.0041(4)
O1 0.0590(15) 0.0501(14) 0.0717(17) 0.0112(12) 0.0292(13) -0.0071(12)
O2 0.0772(18) 0.0440(14) 0.0519(15) -0.0091(11) 0.0207(12) -0.0031(12)
O3 0.0478(12) 0.108(2) 0.0411(12) 0.0094(16) 0.0081(10) -0.0094(17)
O4 0.0630(16) 0.0591(17) 0.0590(16) 0.0098(13) 0.0017(13) 0.0064(13)
N1 0.0486(17) 0.0345(14) 0.0524(17) 0.0036(13) 0.0134(13) -0.0051(13)
C1 0.0459(17) 0.0460(19) 0.0380(15) 0.0042(16) 0.0127(13) -0.0041(15)
C2 0.058(2) 0.047(2) 0.0407(17) 0.0017(16) 0.0149(15) -0.0009(16)
C3 0.0536(19) 0.0383(19) 0.0414(17) 0.0002(14) 0.0173(15) 0.0044(14)
C4 0.0397(16) 0.048(2) 0.0453(18) 0.0038(14) 0.0115(14) 0.0070(14)
C5 0.0385(17) 0.047(2) 0.0465(19) 0.0036(15) 0.0099(15) 0.0007(14)
C6 0.0362(16) 0.056(2) 0.0431(19) 0.0047(17) 0.0131(14) 0.0031(17)
C7 0.0391(19) 0.056(2) 0.045(2) 0.0002(16) 0.0136(16) 0.0030(16)
C8 0.050(2) 0.057(3) 0.066(2) -0.0024(19) -0.0016(17) 0.0031(18)
C9 0.073(3) 0.054(3) 0.093(3) 0.001(2) 0.003(3) 0.004(2)
C10 0.089(3) 0.063(3) 0.078(3) -0.018(3) 0.019(3) -0.006(2)
C11 0.084(3) 0.090(4) 0.051(2) -0.022(3) 0.011(2) -0.013(3)
C12 0.063(2) 0.074(3) 0.048(2) -0.004(2) 0.0105(19) 0.001(2)
C13 0.168(6) 0.080(4) 0.129(5) -0.038(3) 0.005(4) -0.020(4)
C14 0.0484(18) 0.046(2) 0.0438(18) 0.0063(15) 0.0094(14) 0.0020(15)
C15 0.068(2) 0.050(2) 0.060(2) 0.0011(17) 0.0297(19) 0.0033(18)
C16 0.105(3) 0.053(2) 0.053(2) -0.0008(19) 0.045(2) 0.004(2)
C17 0.107(4) 0.060(3) 0.040(2) -0.0019(18) 0.020(2) -0.005(2)
C18 0.074(2) 0.065(3) 0.0445(19) 0.0012(19) 0.0060(17) -0.008(2)
C19 0.0453(17) 0.039(2) 0.0492(17) -0.0027(15) 0.0146(14) -0.0004(14)
C20 0.094(3) 0.048(2) 0.071(3) -0.002(2) 0.003(2) -0.027(2)
C21 0.102(4) 0.073(3) 0.071(3) -0.019(2) -0.004(3) -0.030(3)
C22 0.060(2) 0.082(3) 0.057(2) -0.005(2) 0.000(2) -0.001(2)
C23 0.150(5) 0.056(3) 0.064(3) 0.008(2) 0.001(3) 0.020(3)
C24 0.127(4) 0.042(2) 0.055(3) -0.0058(19) -0.001(2) 0.012(2)
C25 0.104(4) 0.145(5) 0.060(3) -0.003(3) -0.002(3) 0.002(4)

loop_
_atom_type_symbol
_atom_type_description
_atom_type_scat_dispersion_real
_atom_type_scat_dispersion_imag
_atom_type_scat_source
C C 0.0033 0.0016 'International Tables Vol C Tables 4.2.6.8 and 6.1.1.4'
H H 0.0000 0.0000 'International Tables Vol C Tables 4.2.6.8 and 6.1.1.4'
N N 0.0061 0.0033 'International Tables Vol C Tables 4.2.6.8 and 6.1.1.4'
O O 0.0106 0.0060 'International Tables Vol C Tables 4.2.6.8 and 6.1.1.4'
S S 0.1246 0.1234 'International Tables Vol C Tables 4.2.6.8 and 6.1.1.4'

loop_
_geom_angle_atom_site_label_1
_geom_angle_atom_site_label_2
_geom_angle_atom_site_label_3
_geom_angle
O1 S1 O2 119.55(15)
O1 S1 N1 104.56(15)
O1 S1 C19 109.74(15)
O2 S1 N1 106.92(15)
O2 S1 C19 108.21(15)
N1 S1 C19 107.17(14)
C2 O3 C1 118.7(2)
C1 N1 S1 120.8(2)
O3 C1 N1 106.8(2)
O3 C1 C14 110.7(2)
N1 C1 C14 110.6(3)
O3 C2 C3 122.7(3)
O3 C2 C18 115.7(3)
C18 C2 C3 121.5(3)
C2 C3 C4 120.6(3)
C2 C3 C15 117.2(3)
C15 C3 C4 122.2(3)
C3 C4 C5 110.0(3)
C3 C4 C14 109.0(3)
C5 C4 C14 113.2(3)
C6 C5 C4 116.0(3)
O4 C6 C5 120.9(3)
O4 C6 C7 121.2(3)
C7 C6 C5 117.8(3)
C8 C7 C6 122.9(3)
C8 C7 C12 117.3(4)
C12 C7 C6 119.7(3)
C9 C8 C7 121.7(4)
C10 C9 C8 121.4(4)
C9 C10 C11 118.0(4)
C9 C10 C13 121.6(5)
C11 C10 C13 120.5(5)
C10 C11 C12 121.6(4)
C7 C12 C11 120.1(4)
C1 C14 C4 111.0(3)
C16 C15 C3 121.3(4)
C17 C16 C15 120.2(3)
C16 C17 C18 120.1(4)
C17 C18 C2 119.7(4)
C20 C19 S1 119.7(3)
C20 C19 C24 119.2(3)
C24 C19 S1 120.9(3)
C19 C20 C21 119.7(4)
C22 C21 C20 121.9(4)
C21 C22 C23 117.4(4)
C21 C22 C25 122.2(4)
C23 C22 C25 120.4(5)
C22 C23 C24 121.5(4)
C19 C24 C23 120.2(4)

loop_
_geom_bond_atom_site_label_1
_geom_bond_atom_site_label_2
_geom_bond_distance
S1 O1 1.427(2)
S1 O2 1.433(2)
S1 N1 1.632(3)
S1 C19 1.751(3)
O3 C1 1.440(3)
O3 C2 1.370(4)
O4 C6 1.224(4)
N1 C1 1.445(4)
C1 C14 1.504(4)
C2 C3 1.387(4)
C2 C18 1.383(4)
C3 C4 1.511(4)
C3 C15 1.398(4)
C4 C5 1.531(5)
C4 C14 1.532(4)
C5 C6 1.510(4)
C6 C7 1.482(5)
C7 C8 1.386(5)
C7 C12 1.392(5)
C8 C9 1.377(6)
C9 C10 1.363(6)
C10 C11 1.381(7)
C10 C13 1.517(6)
C11 C12 1.393(6)
C15 C16 1.377(5)
C16 C17 1.370(6)
C17 C18 1.375(5)
C19 C20 1.363(5)
C19 C24 1.363(5)
C20 C21 1.385(6)
C21 C22 1.357(6)
C22 C23 1.372(6)
C22 C25 1.518(6)
C23 C24 1.374(6)

loop_
_geom_torsion_atom_site_label_1
_geom_torsion_atom_site_label_2
_geom_torsion_atom_site_label_3
_geom_torsion_atom_site_label_4
_geom_torsion
S1 N1 C1 O3 -76.9(3)
S1 N1 C1 C14 162.7(2)
S1 C19 C20 C21 -171.7(4)
S1 C19 C24 C23 172.9(4)
O1 S1 N1 C1 174.7(2)
O1 S1 C19 C20 -39.9(3)
O1 S1 C19 C24 145.2(3)
O2 S1 N1 C1 -57.6(3)
O2 S1 C19 C20 -172.0(3)
O2 S1 C19 C24 13.2(4)
O3 C1 C14 C4 59.0(4)
O3 C2 C3 C4 -5.9(5)
O3 C2 C3 C15 176.2(3)
O3 C2 C18 C17 -176.8(4)
O4 C6 C7 C8 -179.4(3)
O4 C6 C7 C12 3.6(5)
N1 S1 C19 C20 73.1(3)
N1 S1 C19 C24 -101.8(3)
N1 C1 C14 C4 177.1(2)
C1 O3 C2 C3 13.8(5)
C1 O3 C2 C18 -169.2(3)
C2 O3 C1 N1 -160.5(3)
C2 O3 C1 C14 -40.1(4)
C2 C3 C4 C5 -100.3(3)
C2 C3 C4 C14 24.4(4)
C2 C3 C15 C16 0.0(5)
C3 C2 C18 C17 0.3(6)
C3 C4 C5 C6 -166.7(2)
C3 C4 C14 C1 -50.0(4)
C3 C15 C16 C17 1.1(6)
C4 C3 C15 C16 -177.9(3)
C4 C5 C6 O4 3.0(4)
C4 C5 C6 C7 -179.7(3)
C5 C4 C14 C1 72.7(3)
C5 C6 C7 C8 3.3(5)
C5 C6 C7 C12 -173.8(3)
C6 C7 C8 C9 -176.7(4)
C6 C7 C12 C11 176.6(3)
C7 C8 C9 C10 -0.5(7)
C8 C7 C12 C11 -0.6(5)
C8 C9 C10 C11 0.6(7)
C8 C9 C10 C13 179.6(5)
C9 C10 C11 C12 -0.8(6)
C10 C11 C12 C7 0.8(6)
C12 C7 C8 C9 0.5(5)
C13 C10 C11 C12 -179.7(5)
C14 C4 C5 C6 71.1(3)
C15 C3 C4 C5 77.5(4)
C15 C3 C4 C14 -157.8(3)
C15 C16 C17 C18 -1.6(6)
C16 C17 C18 C2 0.9(6)
C18 C2 C3 C4 177.2(3)
C18 C2 C3 C15 -0.7(5)
C19 S1 N1 C1 58.2(3)
C19 C20 C21 C22 -1.6(8)
C20 C19 C24 C23 -2.0(6)
C20 C21 C22 C23 -1.3(8)
C20 C21 C22 C25 176.3(4)
C21 C22 C23 C24 2.6(7)
C22 C23 C24 C19 -1.0(8)
C24 C19 C20 C21 3.2(6)
C25 C22 C23 C24 -175.1(5)
